data_7202440
loop_
_publ_author_name
'Costin-Hogan, Christina E.'
'Chen, Chun-Long'
'Hughes, Emma'
'Pickett, Austin'
'Valencia, Richard'
'Rath, Nigam P.'
'Beatty, Alicia M.'

_publ_section_title
;
 &#x201C;Reverse&#x201D; engineering: Toward 0-D cadmium halide
 clusters
;
_journal_issue 12
_journal_name_full CrystEngComm
_journal_page_first 1910
_journal_paper_doi 10.1039/b812504j
_journal_volume 10
_journal_year 2008
_chemical_formula_moiety '2(C19 H18 N3), Cd3 Cl12, 2(C H4 O)'
_chemical_formula_sum 'C40 H44 Cd3 Cl12 N6 O2'
_chemical_formula_weight 1403.41
_chemical_name_systematic
;
?
;
_space_group_IT_number 14
_symmetry_cell_setting monoclinic
_symmetry_space_group_name_Hall '-P 2ybc'
_symmetry_space_group_name_H-M 'P 1 21/c 1'
_atom_sites_solution_hydrogens geom
_atom_sites_solution_primary direct
_atom_sites_solution_secondary difmap
_audit_creation_method SHELXL-97
_cell_angle_alpha 90.00
_cell_angle_beta 97.040(7)
_cell_angle_gamma 90.00
_cell_formula_units_Z 2
_cell_length_a 7.589(2)
_cell_length_b 23.193(7)
_cell_length_c 14.019(4)
_cell_measurement_reflns_used 599
_cell_measurement_temperature 299(2)
_cell_measurement_theta_max 17.8
_cell_measurement_theta_min 2.3
_cell_volume 2448.9(12)
_computing_cell_refinement 'Bruker SMART'
_computing_data_collection 'Bruker SMART'
_computing_data_reduction 'Bruker SAINT'
_computing_molecular_graphics 'Bruker-SHELXTL (Sheldrick, G.M., 2008)'
_computing_publication_material 'Bruker-SHELXTL (Sheldrick, G.M., 2008)'
_computing_structure_refinement 'Bruker-SHELXTL (Sheldrick, G.M., 2008)'
_computing_structure_solution 'Bruker-SHELXTL (Sheldrick, G.M., 2008)'
_diffrn_ambient_temperature 299(2)
_diffrn_measured_fraction_theta_full 0.999
_diffrn_measured_fraction_theta_max 0.994
_diffrn_measurement_device_type 'CCD area detector'
_diffrn_measurement_method 'phi and omega scans'
_diffrn_radiation_monochromator graphite
_diffrn_radiation_source 'fine-focus sealed tube'
_diffrn_radiation_type MoK\a
_diffrn_radiation_wavelength 0.71073
_diffrn_reflns_av_R_equivalents 0.1247
_diffrn_reflns_av_sigmaI/netI 0.1177
_diffrn_reflns_limit_h_max 9
_diffrn_reflns_limit_h_min -9
_diffrn_reflns_limit_k_max 27
_diffrn_reflns_limit_k_min -27
_diffrn_reflns_limit_l_max 16
_diffrn_reflns_limit_l_min -16
_diffrn_reflns_number 18283
_diffrn_reflns_theta_full 25.00
_diffrn_reflns_theta_max 25.04
_diffrn_reflns_theta_min 1.71
_exptl_absorpt_coefficient_mu 1.988
_exptl_absorpt_correction_T_max 0.9071
_exptl_absorpt_correction_T_min 0.8734
_exptl_absorpt_correction_type multi-scan
_exptl_absorpt_process_details 'sadabs v2008/1'
_exptl_crystal_colour yellow
_exptl_crystal_density_diffrn 1.903
_exptl_crystal_density_method 'not measured'
_exptl_crystal_description block
_exptl_crystal_F_000 1380
_exptl_crystal_size_max 0.07
_exptl_crystal_size_mid 0.06
_exptl_crystal_size_min 0.05
_refine_diff_density_max 0.594
_refine_diff_density_min -1.018
_refine_diff_density_rms 0.137
_refine_ls_extinction_method none
_refine_ls_goodness_of_fit_ref 0.969
_refine_ls_hydrogen_treatment noref
_refine_ls_matrix_type full
_refine_ls_number_parameters 289
_refine_ls_number_reflns 4284
_refine_ls_number_restraints 0
_refine_ls_restrained_S_all 0.969
_refine_ls_R_factor_all 0.1264
_refine_ls_R_factor_gt 0.0448
_refine_ls_shift/su_max 0.000
_refine_ls_shift/su_mean 0.000
_refine_ls_structure_factor_coef Fsqd
_refine_ls_weighting_details 'calc w=1/[\s^2^(Fo^2^)+(0.0439P)^2^+0.0000P] where P=(Fo^2^+2Fc^2^)/3'
_refine_ls_weighting_scheme calc
_refine_ls_wR_factor_gt 0.0829
_refine_ls_wR_factor_ref 0.1118
_reflns_number_gt 2280
_reflns_number_total 4284
_reflns_threshold_expression >2sigma(I)
_cod_data_source_file b812504j.txt
_cod_data_source_block compound8
_cod_depositor_comments
;
The following automatic conversions were performed:
'_symmetry_cell_setting' value 'Monoclinic' changed to 'monoclinic'
according to '/home/saulius/struct/CIF-dictionaries/cif_core.dic'
dictionary named 'cif_core.dic' version 2.4.1 from 2010-06-29.

Automatic conversion script
Id: cif_fix_enum 1527 2010-12-29 10:47:43Z saulius 
;
_cod_original_sg_symbol_H-M P2~1~/c
_cod_database_code 7202440

loop_
_symmetry_equiv_pos_as_xyz
'x, y, z'
'-x, y+1/2, -z+1/2'
'-x, -y, -z'
'x, -y-1/2, z-1/2'

loop_
_atom_site_label
_atom_site_type_symbol
_atom_site_fract_x
_atom_site_fract_y
_atom_site_fract_z
_atom_site_U_iso_or_equiv
_atom_site_adp_type
_atom_site_occupancy
_atom_site_symmetry_multiplicity
_atom_site_calc_flag
_atom_site_refinement_flags
_atom_site_disorder_assembly
_atom_site_disorder_group
Cd1 Cd 0.12444(8) 0.53761(3) 0.74055(4) 0.0376(2) Uani 1 1 d . . .
Cd2 Cd 0.0000 0.5000 0.5000 0.0370(3) Uani 1 2 d S . .
Cl1 Cl -0.0643(3) 0.60944(8) 0.82601(15) 0.0379(5) Uani 1 1 d . . .
Cl2 Cl 0.4271(3) 0.58186(9) 0.78961(15) 0.0412(6) Uani 1 1 d . . .
Cl3 Cl 0.1387(3) 0.46681(9) 0.88183(14) 0.0407(5) Uani 1 1 d . . .
Cl4 Cl 0.0684(3) 0.60027(9) 0.57810(16) 0.0500(6) Uani 1 1 d . . .
Cl5 Cl -0.1755(3) 0.48333(9) 0.65085(15) 0.0416(6) Uani 1 1 d . . .
Cl6 Cl 0.2833(3) 0.46472(10) 0.61284(15) 0.0486(6) Uani 1 1 d . . .
N1 N 0.2412(8) 0.6845(3) 0.9432(4) 0.0309(16) Uani 1 1 d . . .
H1 H 0.1718 0.6676 0.8986 0.037 Uiso 1 1 calc R . .
N2 N 0.5533(10) 0.9177(3) 1.0680(5) 0.063(2) Uani 1 1 d . . .
H2A H 0.4607 0.9341 1.0904 0.094 Uiso 1 1 calc R . .
H2B H 0.5581 0.9292 1.0078 0.094 Uiso 1 1 calc R . .
H2C H 0.6527 0.9280 1.1044 0.094 Uiso 1 1 calc R . .
N3 N 0.2765(9) 0.5010(3) 1.1034(5) 0.0434(19) Uani 1 1 d . . .
H3A H 0.1725 0.4989 1.1264 0.065 Uiso 1 1 calc R . .
H3B H 0.3579 0.4817 1.1418 0.065 Uiso 1 1 calc R . .
H3C H 0.2664 0.4858 1.0447 0.065 Uiso 1 1 calc R . .
C1 C 0.5342(11) 0.8544(3) 1.0701(7) 0.039(2) Uani 1 1 d . . .
C2 C 0.6155(12) 0.8238(4) 1.1475(7) 0.049(2) Uani 1 1 d . . .
H2 H 0.6911 0.8422 1.1952 0.058 Uiso 1 1 calc R . .
C3 C 0.5834(11) 0.7661(4) 1.1531(6) 0.045(2) Uani 1 1 d . . .
H3 H 0.6403 0.7452 1.2045 0.054 Uiso 1 1 calc R . .
C4 C 0.4676(10) 0.7376(3) 1.0838(6) 0.033(2) Uani 1 1 d . . .
C5 C 0.4273(10) 0.6770(3) 1.0926(6) 0.032(2) Uani 1 1 d . . .
C6 C 0.4914(11) 0.6422(4) 1.1711(6) 0.041(2) Uani 1 1 d . . .
H6 H 0.5672 0.6579 1.2215 0.049 Uiso 1 1 calc R . .
C7 C 0.4434(11) 0.5849(4) 1.1746(6) 0.044(2) Uani 1 1 d . . .
H7 H 0.4863 0.5622 1.2270 0.053 Uiso 1 1 calc R . .
C8 C 0.3302(10) 0.5615(3) 1.0988(5) 0.0272(19) Uani 1 1 d . . .
C9 C 0.2635(11) 0.5929(3) 1.0228(6) 0.034(2) Uani 1 1 d . . .
H9 H 0.1870 0.5763 0.9734 0.040 Uiso 1 1 calc R . .
C10 C 0.3112(10) 0.6509(3) 1.0191(5) 0.0275(19) Uani 1 1 d . . .
C11 C 0.2701(10) 0.7409(3) 0.9316(6) 0.031(2) Uani 1 1 d . . .
C12 C 0.3875(10) 0.7691(3) 1.0037(6) 0.032(2) Uani 1 1 d . . .
C13 C 0.4245(11) 0.8289(3) 0.9966(6) 0.037(2) Uani 1 1 d . . .
H13 H 0.3760 0.8502 0.9436 0.044 Uiso 1 1 calc R . .
C14 C 0.1790(11) 0.7669(3) 0.8427(6) 0.034(2) Uani 1 1 d . . .
C15 C 0.1671(11) 0.7364(3) 0.7570(6) 0.036(2) Uani 1 1 d . . .
H15 H 0.2242 0.7010 0.7548 0.044 Uiso 1 1 calc R . .
C16 C 0.0721(11) 0.7580(4) 0.6758(6) 0.046(2) Uani 1 1 d . . .
H16 H 0.0635 0.7373 0.6187 0.055 Uiso 1 1 calc R . .
C17 C -0.0127(12) 0.8118(4) 0.6789(7) 0.051(3) Uani 1 1 d . . .
H17 H -0.0766 0.8270 0.6238 0.061 Uiso 1 1 calc R . .
C18 C -0.0002(13) 0.8417(4) 0.7644(7) 0.056(3) Uani 1 1 d . . .
H18 H -0.0538 0.8776 0.7664 0.067 Uiso 1 1 calc R . .
C19 C 0.0891(12) 0.8194(3) 0.8457(6) 0.043(2) Uani 1 1 d . . .
H19 H 0.0907 0.8391 0.9036 0.052 Uiso 1 1 calc R . .
C20 C 0.7650(18) 0.7626(7) 0.4140(11) 0.142(6) Uani 1 1 d . . .
H20A H 0.8405 0.7744 0.4706 0.213 Uiso 1 1 calc R . .
H20B H 0.8316 0.7624 0.3600 0.213 Uiso 1 1 calc R . .
H20C H 0.7204 0.7246 0.4234 0.213 Uiso 1 1 calc R . .
O1 O 0.6275(17) 0.7998(5) 0.3970(10) 0.200(6) Uani 1 1 d . . .
H1A H 0.6618 0.8297 0.3741 0.300 Uiso 1 1 calc R . .

loop_
_atom_site_aniso_label
_atom_site_aniso_U_11
_atom_site_aniso_U_22
_atom_site_aniso_U_33
_atom_site_aniso_U_23
_atom_site_aniso_U_13
_atom_site_aniso_U_12
Cd1 0.0381(4) 0.0450(4) 0.0288(4) 0.0000(3) 0.0005(3) -0.0026(3)
Cd2 0.0352(5) 0.0469(6) 0.0276(5) -0.0045(4) -0.0019(4) 0.0040(5)
Cl1 0.0361(13) 0.0353(12) 0.0401(13) 0.0017(10) -0.0042(10) 0.0010(10)
Cl2 0.0361(13) 0.0431(13) 0.0428(13) 0.0060(11) -0.0019(10) -0.0026(10)
Cl3 0.0506(14) 0.0360(12) 0.0348(12) -0.0002(10) 0.0023(10) 0.0030(11)
Cl4 0.0732(18) 0.0405(13) 0.0345(13) 0.0022(10) -0.0006(12) -0.0083(12)
Cl5 0.0422(13) 0.0437(13) 0.0395(13) 0.0053(10) 0.0077(11) 0.0028(10)
Cl6 0.0425(14) 0.0658(16) 0.0352(12) -0.0037(12) -0.0048(10) 0.0191(12)
N1 0.035(4) 0.026(4) 0.028(4) -0.002(3) -0.010(3) -0.003(3)
N2 0.088(6) 0.048(5) 0.058(5) -0.020(4) 0.035(5) -0.034(5)
N3 0.050(5) 0.036(4) 0.042(5) 0.014(4) -0.001(4) -0.001(4)
C1 0.040(6) 0.026(5) 0.056(6) -0.012(4) 0.021(5) -0.020(4)
C2 0.043(6) 0.046(6) 0.055(7) -0.023(5) -0.001(5) -0.013(5)
C3 0.038(6) 0.047(6) 0.047(6) -0.019(5) -0.009(5) -0.002(5)
C4 0.026(5) 0.039(5) 0.033(5) -0.008(4) 0.000(4) -0.004(4)
C5 0.033(5) 0.029(5) 0.033(5) 0.000(4) -0.002(4) -0.001(4)
C6 0.039(6) 0.040(6) 0.039(5) -0.008(4) -0.016(4) -0.002(4)
C7 0.040(6) 0.047(6) 0.043(6) 0.011(5) -0.003(5) 0.016(5)
C8 0.026(5) 0.026(4) 0.030(5) 0.007(4) 0.006(4) -0.002(4)
C9 0.036(5) 0.036(5) 0.027(5) 0.005(4) -0.006(4) -0.001(4)
C10 0.028(5) 0.032(5) 0.022(4) 0.003(4) -0.001(4) 0.007(4)
C11 0.032(5) 0.023(5) 0.040(5) -0.005(4) 0.005(4) -0.002(4)
C12 0.025(5) 0.030(5) 0.040(5) -0.009(4) -0.002(4) -0.007(4)
C13 0.041(5) 0.028(5) 0.040(5) -0.007(4) 0.004(4) -0.010(4)
C14 0.038(5) 0.023(5) 0.039(5) 0.011(4) 0.004(4) -0.005(4)
C15 0.040(6) 0.032(5) 0.036(5) 0.003(4) 0.001(4) -0.002(4)
C16 0.050(6) 0.045(6) 0.041(6) 0.007(5) -0.004(5) -0.002(5)
C17 0.056(7) 0.049(6) 0.044(6) 0.017(5) -0.008(5) -0.004(5)
C18 0.068(7) 0.024(5) 0.071(8) 0.008(5) -0.007(6) 0.000(5)
C19 0.070(7) 0.018(5) 0.040(6) -0.013(4) -0.002(5) 0.003(5)
C20 0.091(11) 0.176(16) 0.168(15) 0.068(13) 0.052(11) 0.065(11)
O1 0.179(12) 0.168(11) 0.277(16) 0.117(11) 0.128(11) 0.068(10)

loop_
_atom_type_symbol
_atom_type_description
_atom_type_scat_dispersion_real
_atom_type_scat_dispersion_imag
_atom_type_scat_source
C C 0.0033 0.0016 'International Tables Vol C Tables 4.2.6.8 and 6.1.1.4'
H H 0.0000 0.0000 'International Tables Vol C Tables 4.2.6.8 and 6.1.1.4'
N N 0.0061 0.0033 'International Tables Vol C Tables 4.2.6.8 and 6.1.1.4'
O O 0.0106 0.0060 'International Tables Vol C Tables 4.2.6.8 and 6.1.1.4'
Cl Cl 0.1484 0.1585 'International Tables Vol C Tables 4.2.6.8 and 6.1.1.4'
Cd Cd -0.8075 1.2024 'International Tables Vol C Tables 4.2.6.8 and 6.1.1.4'

loop_
_geom_angle_atom_site_label_1
_geom_angle_atom_site_label_2
_geom_angle_atom_site_label_3
_geom_angle
_geom_angle_site_symmetry_1
_geom_angle_site_symmetry_3
_geom_angle_publ_flag
Cl2 Cd1 Cl3 95.66(7) . . ?
Cl2 Cd1 Cl1 98.54(7) . . ?
Cl3 Cd1 Cl1 91.61(7) . . ?
Cl2 Cd1 Cl4 93.16(7) . . ?
Cl3 Cd1 Cl4 170.60(7) . . ?
Cl1 Cd1 Cl4 90.29(7) . . ?
Cl2 Cd1 Cl5 167.58(7) . . ?
Cl3 Cd1 Cl5 90.82(7) . . ?
Cl1 Cd1 Cl5 91.85(7) . . ?
Cl4 Cd1 Cl5 79.92(7) . . ?
Cl2 Cd1 Cl6 88.36(7) . . ?
Cl3 Cd1 Cl6 97.17(7) . . ?
Cl1 Cd1 Cl6 168.26(7) . . ?
Cl4 Cd1 Cl6 79.81(7) . . ?
Cl5 Cd1 Cl6 80.30(7) . . ?
Cl4 Cd2 Cl4 179.999(1) 3_566 . ?
Cl4 Cd2 Cl6 85.34(7) 3_566 3_566 ?
Cl4 Cd2 Cl6 94.66(7) . 3_566 ?
Cl4 Cd2 Cl6 94.65(7) 3_566 . ?
Cl4 Cd2 Cl6 85.35(7) . . ?
Cl6 Cd2 Cl6 180.00(8) 3_566 . ?
Cl4 Cd2 Cl5 83.60(7) 3_566 3_566 ?
Cl4 Cd2 Cl5 96.40(7) . 3_566 ?
Cl6 Cd2 Cl5 85.93(7) 3_566 3_566 ?
Cl6 Cd2 Cl5 94.07(7) . 3_566 ?
Cl4 Cd2 Cl5 96.40(7) 3_566 . ?
Cl4 Cd2 Cl5 83.60(7) . . ?
Cl6 Cd2 Cl5 94.07(7) 3_566 . ?
Cl6 Cd2 Cl5 85.92(7) . . ?
Cl5 Cd2 Cl5 180.0 3_566 . ?
Cd2 Cl4 Cd1 82.87(7) . . ?
Cd2 Cl5 Cd1 80.28(6) . . ?
Cd2 Cl6 Cd1 79.36(6) . . ?
C11 N1 C10 126.4(7) . . ?
C11 N1 H1 116.8 . . ?
C10 N1 H1 116.8 . . ?
C1 N2 H2A 109.5 . . ?
C1 N2 H2B 109.5 . . ?
H2A N2 H2B 109.5 . . ?
C1 N2 H2C 109.5 . . ?
H2A N2 H2C 109.5 . . ?
H2B N2 H2C 109.5 . . ?
C8 N3 H3A 109.5 . . ?
C8 N3 H3B 109.5 . . ?
H3A N3 H3B 109.5 . . ?
C8 N3 H3C 109.5 . . ?
H3A N3 H3C 109.5 . . ?
H3B N3 H3C 109.5 . . ?
C13 C1 C2 122.7(8) . . ?
C13 C1 N2 117.7(8) . . ?
C2 C1 N2 119.5(8) . . ?
C3 C2 C1 119.0(8) . . ?
C3 C2 H2 120.5 . . ?
C1 C2 H2 120.5 . . ?
C2 C3 C4 121.9(9) . . ?
C2 C3 H3 119.1 . . ?
C4 C3 H3 119.1 . . ?
C3 C4 C12 118.7(8) . . ?
C3 C4 C5 121.6(8) . . ?
C12 C4 C5 119.7(7) . . ?
C6 C5 C10 117.0(7) . . ?
C6 C5 C4 124.6(7) . . ?
C10 C5 C4 118.3(7) . . ?
C7 C6 C5 120.9(8) . . ?
C7 C6 H6 119.5 . . ?
C5 C6 H6 119.5 . . ?
C6 C7 C8 119.2(8) . . ?
C6 C7 H7 120.4 . . ?
C8 C7 H7 120.4 . . ?
C9 C8 C7 122.3(7) . . ?
C9 C8 N3 118.4(7) . . ?
C7 C8 N3 119.2(7) . . ?
C8 C9 C10 118.7(7) . . ?
C8 C9 H9 120.7 . . ?
C10 C9 H9 120.7 . . ?
N1 C10 C9 119.9(7) . . ?
N1 C10 C5 118.3(7) . . ?
C9 C10 C5 121.8(7) . . ?
N1 C11 C12 117.5(7) . . ?
N1 C11 C14 115.7(7) . . ?
C12 C11 C14 126.8(7) . . ?
C4 C12 C13 119.5(7) . . ?
C4 C12 C11 119.8(7) . . ?
C13 C12 C11 120.8(8) . . ?
C1 C13 C12 118.2(8) . . ?
C1 C13 H13 120.9 . . ?
C12 C13 H13 120.9 . . ?
C15 C14 C19 119.3(8) . . ?
C15 C14 C11 119.8(7) . . ?
C19 C14 C11 120.6(7) . . ?
C16 C15 C14 120.3(8) . . ?
C16 C15 H15 119.8 . . ?
C14 C15 H15 119.8 . . ?
C15 C16 C17 119.8(8) . . ?
C15 C16 H16 120.1 . . ?
C17 C16 H16 120.1 . . ?
C18 C17 C16 119.3(8) . . ?
C18 C17 H17 120.3 . . ?
C16 C17 H17 120.3 . . ?
C19 C18 C17 120.9(8) . . ?
C19 C18 H18 119.5 . . ?
C17 C18 H18 119.5 . . ?
C18 C19 C14 120.1(8) . . ?
C18 C19 H19 119.9 . . ?
C14 C19 H19 119.9 . . ?
O1 C20 H20A 109.5 . . ?
O1 C20 H20B 109.5 . . ?
H20A C20 H20B 109.5 . . ?
O1 C20 H20C 109.5 . . ?
H20A C20 H20C 109.5 . . ?
H20B C20 H20C 109.5 . . ?
C20 O1 H1A 109.5 . . ?

loop_
_geom_bond_atom_site_label_1
_geom_bond_atom_site_label_2
_geom_bond_distance
_geom_bond_site_symmetry_2
_geom_bond_publ_flag
Cd1 Cl2 2.532(2) . ?
Cd1 Cl3 2.565(2) . ?
Cd1 Cl1 2.585(2) . ?
Cd1 Cl4 2.691(2) . ?
Cd1 Cl5 2.765(2) . ?
Cd1 Cl6 2.837(2) . ?
Cd2 Cl4 2.595(2) 3_566 ?
Cd2 Cl4 2.595(2) . ?
Cd2 Cl6 2.638(2) 3_566 ?
Cd2 Cl6 2.638(2) . ?
Cd2 Cl5 2.662(2) 3_566 ?
Cd2 Cl5 2.662(2) . ?
N1 C11 1.340(9) . ?
N1 C10 1.371(9) . ?
N1 H1 0.8600 . ?
N2 C1 1.476(9) . ?
N2 H2A 0.8900 . ?
N2 H2B 0.8900 . ?
N2 H2C 0.8900 . ?
N3 C8 1.465(9) . ?
N3 H3A 0.8900 . ?
N3 H3B 0.8900 . ?
N3 H3C 0.8900 . ?
C1 C13 1.376(11) . ?
C1 C2 1.377(12) . ?
C2 C3 1.364(11) . ?
C2 H2 0.9300 . ?
C3 C4 1.394(10) . ?
C3 H3 0.9300 . ?
C4 C12 1.414(10) . ?
C4 C5 1.447(10) . ?
C5 C6 1.403(10) . ?
C5 C10 1.407(10) . ?
C6 C7 1.380(11) . ?
C6 H6 0.9300 . ?
C7 C8 1.392(11) . ?
C7 H7 0.9300 . ?
C8 C9 1.337(10) . ?
C9 C10 1.397(10) . ?
C9 H9 0.9300 . ?
C11 C12 1.422(10) . ?
C11 C14 1.478(11) . ?
C12 C13 1.420(10) . ?
C13 H13 0.9300 . ?
C14 C15 1.388(11) . ?
C14 C19 1.400(10) . ?
C15 C16 1.366(10) . ?
C15 H15 0.9300 . ?
C16 C17 1.406(11) . ?
C16 H16 0.9300 . ?
C17 C18 1.379(12) . ?
C17 H17 0.9300 . ?
C18 C19 1.354(11) . ?
C18 H18 0.9300 . ?
C19 H19 0.9300 . ?
C20 O1 1.352(14) . ?
C20 H20A 0.9600 . ?
C20 H20B 0.9600 . ?
C20 H20C 0.9600 . ?
O1 H1A 0.8200 . ?

loop_
_geom_torsion_atom_site_label_1
_geom_torsion_atom_site_label_2
_geom_torsion_atom_site_label_3
_geom_torsion_atom_site_label_4
_geom_torsion
_geom_torsion_site_symmetry_1
_geom_torsion_site_symmetry_2
_geom_torsion_site_symmetry_3
_geom_torsion_site_symmetry_4
_geom_torsion_publ_flag
Cl4 Cd2 Cl4 Cd1 -176(14) 3_566 . . . ?
Cl6 Cd2 Cl4 Cd1 136.52(7) 3_566 . . . ?
Cl6 Cd2 Cl4 Cd1 -43.48(7) . . . . ?
Cl5 Cd2 Cl4 Cd1 -137.07(7) 3_566 . . . ?
Cl5 Cd2 Cl4 Cd1 42.93(7) . . . . ?
Cl2 Cd1 Cl4 Cd2 128.17(7) . . . . ?
Cl3 Cd1 Cl4 Cd2 -31.6(5) . . . . ?
Cl1 Cd1 Cl4 Cd2 -133.26(7) . . . . ?
Cl5 Cd1 Cl4 Cd2 -41.44(6) . . . . ?
Cl6 Cd1 Cl4 Cd2 40.40(7) . . . . ?
Cl4 Cd2 Cl5 Cd1 138.13(6) 3_566 . . . ?
Cl4 Cd2 Cl5 Cd1 -41.87(6) . . . . ?
Cl6 Cd2 Cl5 Cd1 -136.10(6) 3_566 . . . ?
Cl6 Cd2 Cl5 Cd1 43.90(6) . . . . ?
Cl5 Cd2 Cl5 Cd1 110(4) 3_566 . . . ?
Cl2 Cd1 Cl5 Cd2 -16.3(3) . . . . ?
Cl3 Cd1 Cl5 Cd2 -137.88(6) . . . . ?
Cl1 Cd1 Cl5 Cd2 130.48(6) . . . . ?
Cl4 Cd1 Cl5 Cd2 40.52(6) . . . . ?
Cl6 Cd1 Cl5 Cd2 -40.74(6) . . . . ?
Cl4 Cd2 Cl6 Cd1 -138.77(6) 3_566 . . . ?
Cl4 Cd2 Cl6 Cd1 41.23(6) . . . . ?
Cl6 Cd2 Cl6 Cd1 -110(5) 3_566 . . . ?
Cl5 Cd2 Cl6 Cd1 137.33(6) 3_566 . . . ?
Cl5 Cd2 Cl6 Cd1 -42.67(6) . . . . ?
Cl2 Cd1 Cl6 Cd2 -133.57(7) . . . . ?
Cl3 Cd1 Cl6 Cd2 130.93(7) . . . . ?
Cl1 Cd1 Cl6 Cd2 -7.2(4) . . . . ?
Cl4 Cd1 Cl6 Cd2 -40.07(7) . . . . ?
Cl5 Cd1 Cl6 Cd2 41.32(6) . . . . ?
C13 C1 C2 C3 -1.6(13) . . . . ?
N2 C1 C2 C3 173.9(8) . . . . ?
C1 C2 C3 C4 -1.5(13) . . . . ?
C2 C3 C4 C12 2.7(12) . . . . ?
C2 C3 C4 C5 -176.9(8) . . . . ?
C3 C4 C5 C6 3.1(13) . . . . ?
C12 C4 C5 C6 -176.5(8) . . . . ?
C3 C4 C5 C10 -179.1(7) . . . . ?
C12 C4 C5 C10 1.3(11) . . . . ?
C10 C5 C6 C7 0.8(12) . . . . ?
C4 C5 C6 C7 178.7(8) . . . . ?
C5 C6 C7 C8 0.2(13) . . . . ?
C6 C7 C8 C9 -1.0(12) . . . . ?
C6 C7 C8 N3 -178.8(7) . . . . ?
C7 C8 C9 C10 0.8(12) . . . . ?
N3 C8 C9 C10 178.6(7) . . . . ?
C11 N1 C10 C9 177.7(7) . . . . ?
C11 N1 C10 C5 -0.9(11) . . . . ?
C8 C9 C10 N1 -178.3(7) . . . . ?
C8 C9 C10 C5 0.3(12) . . . . ?
C6 C5 C10 N1 177.6(7) . . . . ?
C4 C5 C10 N1 -0.4(11) . . . . ?
C6 C5 C10 C9 -1.1(11) . . . . ?
C4 C5 C10 C9 -179.0(7) . . . . ?
C10 N1 C11 C12 1.3(11) . . . . ?
C10 N1 C11 C14 179.7(7) . . . . ?
C3 C4 C12 C13 -0.9(11) . . . . ?
C5 C4 C12 C13 178.7(7) . . . . ?
C3 C4 C12 C11 179.4(7) . . . . ?
C5 C4 C12 C11 -1.0(11) . . . . ?
N1 C11 C12 C4 -0.3(11) . . . . ?
C14 C11 C12 C4 -178.4(7) . . . . ?
N1 C11 C12 C13 -179.9(7) . . . . ?
C14 C11 C12 C13 1.9(12) . . . . ?
C2 C1 C13 C12 3.2(12) . . . . ?
N2 C1 C13 C12 -172.3(7) . . . . ?
C4 C12 C13 C1 -1.9(11) . . . . ?
C11 C12 C13 C1 177.8(7) . . . . ?
N1 C11 C14 C15 -39.6(11) . . . . ?
C12 C11 C14 C15 138.6(8) . . . . ?
N1 C11 C14 C19 133.9(8) . . . . ?
C12 C11 C14 C19 -47.9(12) . . . . ?
C19 C14 C15 C16 1.5(12) . . . . ?
C11 C14 C15 C16 175.1(8) . . . . ?
C14 C15 C16 C17 0.6(13) . . . . ?
C15 C16 C17 C18 -0.7(14) . . . . ?
C16 C17 C18 C19 -1.5(15) . . . . ?
C17 C18 C19 C14 3.7(14) . . . . ?
C15 C14 C19 C18 -3.7(13) . . . . ?
C11 C14 C19 C18 -177.2(8) . . . . ?
